data_7043775
loop_
_publ_author_name
'Werner, Daniel'
'Deacon, Glen B.'
'Junk, Peter C.'
'Anwander, Reiner'

_publ_section_title
;
 Pyrazolates advance cerium chemistry: a Ce(III)/Ce(IV) redox equilibrium
 with benzoquinone.
;
_journal_name_full 'Dalton transactions (Cambridge, England : 2003)'
_journal_paper_doi 10.1039/c7dt00635g
_journal_year 2017
_chemical_formula_moiety 'C44 H76 Ce N8'
_chemical_formula_sum 'C44 H76 Ce N8'
_chemical_formula_weight 857.24
_space_group_crystal_system orthorhombic
_space_group_IT_number 19
_space_group_name_Hall 'P 2ac 2ab'
_space_group_name_H-M_alt 'P 21 21 21'
_symmetry_space_group_name_Hall 'P 2ac 2ab'
_symmetry_space_group_name_H-M 'P 21 21 21'
_atom_sites_solution_hydrogens mixed
_atom_sites_solution_primary iterative
_audit_creation_date 2017-03-06
_audit_creation_method
;
Olex2 1.2
(compiled 2017.02.23 svn.r3390 for OlexSys, GUI svn.r5320)
;
_audit_update_record
;
2017-03-06 deposited with the CCDC.
2017-03-30 downloaded from the CCDC.
;
_cell_angle_alpha 90
_cell_angle_beta 90
_cell_angle_gamma 90
_cell_formula_units_Z 4
_cell_length_a 20.0706(17)
_cell_length_b 12.7480(11)
_cell_length_c 18.5268(16)
_cell_measurement_reflns_used 9824
_cell_measurement_temperature 173.10
_cell_measurement_theta_max 27.56
_cell_measurement_theta_min 3.66
_cell_volume 4740.3(7)
_computing_cell_refinement 'SAINT v8.34A (Bruker, 2013)'
_computing_data_reduction 'SAINT v8.34A (Bruker, 2013)'
_computing_molecular_graphics 'Olex2 (Dolomanov et al., 2009)'
_computing_publication_material 'Olex2 (Dolomanov et al., 2009)'
_computing_structure_refinement 'ShelXL (Sheldrick, 2015)'
_computing_structure_solution
;
Superflip (Palatinus & Chapuis, 2007;Palatinus & van der Lee, 2008;
Palatinus et al., 2012)
;
_diffrn_ambient_temperature 173.10
_diffrn_measured_fraction_theta_full 0.995
_diffrn_measured_fraction_theta_max 0.996
_diffrn_measurement_device_type 'Bruker APEX-II CCD'
_diffrn_measurement_method '\f and \w scans'
_diffrn_radiation_type MoK\a
_diffrn_radiation_wavelength 0.71073
_diffrn_reflns_av_R_equivalents 0.0857
_diffrn_reflns_av_unetI/netI 0.0541
_diffrn_reflns_Laue_measured_fraction_full 0.995
_diffrn_reflns_Laue_measured_fraction_max 0.996
_diffrn_reflns_limit_h_max 26
_diffrn_reflns_limit_h_min -26
_diffrn_reflns_limit_k_max 17
_diffrn_reflns_limit_k_min -17
_diffrn_reflns_limit_l_max 24
_diffrn_reflns_limit_l_min -24
_diffrn_reflns_number 60849
_diffrn_reflns_point_group_measured_fraction_full 0.996
_diffrn_reflns_point_group_measured_fraction_max 0.997
_diffrn_reflns_theta_full 25.242
_diffrn_reflns_theta_max 28.308
_diffrn_reflns_theta_min 3.666
_diffrn_standards_number 0
_exptl_absorpt_coefficient_mu 0.997
_exptl_absorpt_correction_T_max 0.7457
_exptl_absorpt_correction_T_min 0.5994
_exptl_absorpt_correction_type multi-scan
_exptl_absorpt_process_details
'SADABS-2012/1 (Bruker,2012) was used for absorption correction. wR2(int) was 0.1223 before and 0.0666 after correction. The Ratio of minimum to maximum transmission is 0.8038. The \l/2 correction factor is 0.0000.'
_exptl_crystal_colour 'clear dark violet'
_exptl_crystal_colour_lustre clear
_exptl_crystal_colour_modifier dark
_exptl_crystal_colour_primary violet
_exptl_crystal_density_diffrn 1.201
_exptl_crystal_description block
_exptl_crystal_F_000 1816
_exptl_crystal_size_max 0.6
_exptl_crystal_size_mid 0.5
_exptl_crystal_size_min 0.4
_refine_diff_density_max 1.170
_refine_diff_density_min -1.634
_refine_diff_density_rms 0.093
_refine_ls_abs_structure_details
;
 Flack x determined using 4849 quotients [(I+)-(I-)]/[(I+)+(I-)]
 (Parsons and Flack (2004), Acta Cryst. A60, s61).
;
_refine_ls_abs_structure_Flack -0.008(7)
_refine_ls_extinction_method none
_refine_ls_goodness_of_fit_ref 1.185
_refine_ls_hydrogen_treatment constr
_refine_ls_matrix_type full
_refine_ls_number_parameters 519
_refine_ls_number_reflns 11741
_refine_ls_number_restraints 34
_refine_ls_restrained_S_all 1.187
_refine_ls_R_factor_all 0.0414
_refine_ls_R_factor_gt 0.0391
_refine_ls_shift/su_max 0.002
_refine_ls_shift/su_mean 0.000
_refine_ls_structure_factor_coef Fsqd
_refine_ls_weighting_details
;
 w=1/[\s^2^(Fo^2^)+6.5260P]
 where P=(Fo^2^+2Fc^2^)/3
;
_refine_ls_weighting_scheme calc
_refine_ls_wR_factor_gt 0.0810
_refine_ls_wR_factor_ref 0.0819
_reflns_Friedel_coverage 0.820
_reflns_Friedel_fraction_full 0.998
_reflns_Friedel_fraction_max 0.997
_reflns_number_gt 11290
_reflns_number_total 11741
_reflns_threshold_expression 'I > 2\s(I)'
_cod_data_source_file c7dt00635g2.cif
_cod_data_source_block 4
_cod_database_code 7043775
_shelxl_version_number 2013-2
_shelx_space_group_comment
;
The symmetry employed for this shelxl refinement is uniquely defined
by the following loop, which should always be used as a source of
symmetry information in preference to the above space-group names.
They are only intended as comments.
;
_olex2_refinement_description
;
1. Fixed Uiso
 At 1.2 times of:
  All C(H) groups
 At 1.5 times of:
  All C(H,H,H) groups
2. Restrained distances
 C4-C10A \\sim C10B-C1 \\sim C7AA-C10B \\sim C6AA-C10A \\sim C17C-C10A \\sim
C17C-C10B
 with sigma of 0.02
 C14-C10B \\sim C14-C10A
 with sigma of 0.02
3. Uiso/Uaniso restraints and constraints
Uanis(C6AA) \\sim Ueq: with sigma of 0.01 and sigma for terminal atoms of 0.02
Uanis(C4) \\sim Ueq: with sigma of 0.001 and sigma for terminal atoms of 0.002
Uanis(C1) \\sim Ueq: with sigma of 0.001 and sigma for terminal atoms of 0.001
Uiso(C10A) = Uiso(C10B)
4. Others
 Fixed Sof: C10B(0.5) C6AA(0.5) H6AA(0.5) H6AB(0.5) H6AC(0.5) C7AA(0.5)
 H7AA(0.5) H7AB(0.5) H7AC(0.5) C1(0.5) H1A(0.5) H1B(0.5) H1C(0.5) C4(0.5)
 H4A(0.5) H4B(0.5) H4C(0.5) C10A(0.5)
5.a Riding coordinates:
 C17C(H17A,H17B,H17C)
5.b Aromatic/amide H refined with riding coordinates:
 C3(H3), C18(H18), C13(H13), C8(H8)
5.c Idealised Me refined as rotating group:
 C24(H24A,H24B,H24C), C0AA(H0AA,H0AB,H0AC), C41(H41A,H41B,H41C), C39(H39A,H39B,
 H39C), C23(H23A,H23B,H23C), C25(H25A,H25B,H25C), C2AA(H2AA,H2AB,H2AC),
 C32(H32A,H32B,H32C), C69(H69A,H69B,H69C), C35(H35A,H35B,H35C), C33(H33A,H33B,
 H33C), C22(H22A,H22B,H22C), C29(H29A,H29B,H29C), C34(H34A,H34B,H34C), C21(H21A,
 H21B,H21C), C27(H27A,H27B,H27C), C28(H28A,H28B,H28C), C26(H26A,H26B,H26C),
 C40(H40A,H40B,H40C), C31(H31A,H31B,H31C), C30(H30A,H30B,H30C), C6AA(H6AA,H6AB,
 H6AC), C7AA(H7AA,H7AB,H7AC), C1(H1A,H1B,H1C), C4(H4A,H4B,H4C)
;
_olex2_submission_special_instructions 'No special instructions were received'
_publcif_funding_html
;
;

loop_
_space_group_symop_operation_xyz
'x, y, z'
'-x+1/2, -y, z+1/2'
'x+1/2, -y+1/2, -z'
'-x, y+1/2, -z+1/2'

loop_
_atom_site_label
_atom_site_type_symbol
_atom_site_fract_x
_atom_site_fract_y
_atom_site_fract_z
_atom_site_U_iso_or_equiv
_atom_site_adp_type
_atom_site_occupancy
_atom_site_site_symmetry_order
_atom_site_calc_flag
_atom_site_refinement_flags_posn
_atom_site_refinement_flags_adp
_atom_site_refinement_flags_occupancy
_atom_site_disorder_assembly
_atom_site_disorder_group
Ce1 Ce 0.58795(2) 0.11148(2) 0.48989(2) 0.01234(6) Uani 1 1 d . . . . .
C1AA C 0.4256(3) 0.3717(4) 0.4861(4) 0.0280(13) Uani 1 1 d . . . . .
N1 N 0.5953(2) -0.0677(3) 0.5170(2) 0.0158(8) Uani 1 1 d . . . . .
N2 N 0.52896(18) -0.0476(3) 0.4998(2) 0.0147(8) Uani 1 1 d . . . . .
N7 N 0.6775(2) 0.0918(3) 0.4080(2) 0.0156(8) Uani 1 1 d . . . . .
N8 N 0.6684(2) 0.1984(3) 0.4197(3) 0.0177(9) Uani 1 1 d . . . . .
C20 C 0.6969(3) 0.3697(4) 0.3616(4) 0.0318(14) Uani 1 1 d . . . . .
N4 N 0.5002(2) 0.2226(3) 0.4553(2) 0.0177(9) Uani 1 1 d . . . . .
C24 C 0.3922(3) -0.0330(4) 0.4793(4) 0.0309(14) Uani 1 1 d . . . . .
H24A H 0.3987 0.0109 0.5208 0.046 Uiso 1 1 calc GR . . . .
H24B H 0.3455 -0.0382 0.4689 0.046 Uiso 1 1 calc GR . . . .
H24C H 0.4149 -0.0032 0.4386 0.046 Uiso 1 1 calc GR . . . .
C0AA C 0.7514(4) -0.0172(5) 0.2397(3) 0.0317(14) Uani 1 1 d . . . . .
H0AA H 0.7884 0.0297 0.2336 0.048 Uiso 1 1 calc GR . . . .
H0AB H 0.7134 0.0098 0.2142 0.048 Uiso 1 1 calc GR . . . .
H0AC H 0.7627 -0.0850 0.2209 0.048 Uiso 1 1 calc GR . . . .
C5 C 0.4202(3) -0.1423(3) 0.4946(3) 0.0212(11) Uani 1 1 d . . . . .
C41 C 0.6954(5) 0.3990(6) 0.2822(4) 0.063(3) Uani 1 1 d . . . . .
H41A H 0.6627 0.3572 0.2578 0.095 Uiso 1 1 calc GR . . . .
H41B H 0.7384 0.3866 0.2613 0.095 Uiso 1 1 calc GR . . . .
H41C H 0.6842 0.4719 0.2774 0.095 Uiso 1 1 calc GR . . . .
C39 C 0.6332(3) 0.4084(4) 0.3971(3) 0.0309(14) Uani 1 1 d . . . . .
H39A H 0.6305 0.4834 0.3928 0.046 Uiso 1 1 calc GR . . . .
H39B H 0.6334 0.3894 0.4473 0.046 Uiso 1 1 calc GR . . . .
H39C H 0.5954 0.3770 0.3738 0.046 Uiso 1 1 calc GR . . . .
C5AA C 0.4943(2) -0.1364(3) 0.5091(3) 0.0170(9) Uani 1 1 d . . . . .
C23 C 0.6598(3) -0.2598(5) 0.6365(3) 0.0281(13) Uani 1 1 d . . . . .
H23A H 0.6469 -0.2054 0.6695 0.042 Uiso 1 1 calc GR . . . .
H23B H 0.7016 -0.2892 0.6515 0.042 Uiso 1 1 calc GR . . . .
H23C H 0.6264 -0.3137 0.6361 0.042 Uiso 1 1 calc GR . . . .
C25 C 0.4091(4) -0.2122(5) 0.4283(4) 0.0397(16) Uani 1 1 d . . . . .
H25A H 0.3622 -0.2176 0.4186 0.060 Uiso 1 1 calc GR . . . .
H25B H 0.4269 -0.2808 0.4375 0.060 Uiso 1 1 calc GR . . . .
H25C H 0.4312 -0.1820 0.3873 0.060 Uiso 1 1 calc GR . . . .
C2 C 0.6006(3) -0.1680(4) 0.5368(3) 0.0170(11) Uani 1 1 d . . . . .
C2AA C 0.7961(3) -0.0699(5) 0.3596(3) 0.0282(13) Uani 1 1 d . . . . .
H2AA H 0.8065 -0.1384 0.3412 0.042 Uiso 1 1 calc GR . . . .
H2AB H 0.7870 -0.0745 0.4103 0.042 Uiso 1 1 calc GR . . . .
H2AC H 0.8333 -0.0239 0.3517 0.042 Uiso 1 1 calc GR . . . .
C3 C 0.5379(3) -0.2146(4) 0.5325(3) 0.0192(11) Uani 1 1 d . . . . .
H3 H 0.5273 -0.2839 0.5431 0.023 Uiso 1 1 calc R . . . .
C18 C 0.7334(3) 0.1800(4) 0.3231(3) 0.0206(11) Uani 1 1 d . . . . .
H18 H 0.7604 0.1957 0.2837 0.025 Uiso 1 1 calc R . . . .
C14 C 0.6394(3) 0.2570(4) 0.6531(4) 0.0273(13) Uani 1 1 d D . . . .
N3 N 0.5164(2) 0.1599(3) 0.3972(2) 0.0170(9) Uani 1 1 d . . . . .
C13 C 0.6018(3) 0.2240(4) 0.7110(3) 0.0267(13) Uani 1 1 d . . . . .
H13 H 0.6052 0.2475 0.7584 0.032 Uiso 1 1 calc R . . . .
C3AA C 0.4896(3) 0.1346(4) 0.2683(3) 0.0250(13) Uani 1 1 d . . . . .
C32 C 0.4806(5) 0.4340(8) 0.5179(7) 0.098(4) Uani 1 1 d . . . . .
H32A H 0.5069 0.3899 0.5487 0.147 Uiso 1 1 calc GR . . . .
H32B H 0.4623 0.4908 0.5456 0.147 Uiso 1 1 calc GR . . . .
H32C H 0.5080 0.4616 0.4800 0.147 Uiso 1 1 calc GR . . . .
C69 C 0.6765(3) -0.1022(5) 0.3307(3) 0.0289(12) Uani 1 1 d . . . . .
H69A H 0.6384 -0.0769 0.3045 0.043 Uiso 1 1 calc GR . . . .
H69B H 0.6658 -0.1068 0.3811 0.043 Uiso 1 1 calc GR . . . .
H69C H 0.6887 -0.1703 0.3130 0.043 Uiso 1 1 calc GR . . . .
N5 N 0.5687(2) 0.1385(3) 0.6135(2) 0.0200(10) Uani 1 1 d . . . . .
C16 C 0.7346(3) -0.0267(4) 0.3203(3) 0.0177(10) Uani 1 1 d . . . . .
C35 C 0.5252(4) -0.0338(5) 0.7137(4) 0.0398(16) Uani 1 1 d . . . . .
H35A H 0.4926 -0.0768 0.7374 0.060 Uiso 1 1 calc GR . . . .
H35B H 0.5682 -0.0463 0.7346 0.060 Uiso 1 1 calc GR . . . .
H35C H 0.5263 -0.0507 0.6633 0.060 Uiso 1 1 calc GR . . . .
N6 N 0.6195(2) 0.2059(3) 0.5940(3) 0.0216(10) Uani 1 1 d . . . . .
C9 C 0.4535(3) 0.2917(4) 0.4334(3) 0.0201(11) Uani 1 1 d . . . . .
C33 C 0.4378(3) 0.1026(8) 0.6916(3) 0.0448(17) Uani 1 1 d . . . . .
H33A H 0.4376 0.0840 0.6414 0.067 Uiso 1 1 calc GR . . . .
H33B H 0.4272 0.1756 0.6967 0.067 Uiso 1 1 calc GR . . . .
H33C H 0.4054 0.0612 0.7168 0.067 Uiso 1 1 calc GR . . . .
C22 C 0.6863(3) -0.3011(4) 0.5079(4) 0.0312(13) Uani 1 1 d . . . . .
H22A H 0.7273 -0.3325 0.5234 0.047 Uiso 1 1 calc GR . . . .
H22B H 0.6919 -0.2724 0.4604 0.047 Uiso 1 1 calc GR . . . .
H22C H 0.6518 -0.3532 0.5071 0.047 Uiso 1 1 calc GR . . . .
C19 C 0.7010(3) 0.2507(4) 0.3682(3) 0.0207(11) Uani 1 1 d . . . . .
C8 C 0.4397(3) 0.2738(4) 0.3607(3) 0.0232(11) Uani 1 1 d . . . . .
H8 H 0.4098 0.3105 0.3318 0.028 Uiso 1 1 calc R . . . .
C29 C 0.5615(3) 0.1519(6) 0.2433(3) 0.0386(17) Uani 1 1 d . . . . .
H29A H 0.5916 0.1283 0.2801 0.058 Uiso 1 1 calc GR . . . .
H29B H 0.5686 0.2253 0.2344 0.058 Uiso 1 1 calc GR . . . .
H29C H 0.5693 0.1131 0.1997 0.058 Uiso 1 1 calc GR . . . .
C34 C 0.5065(3) 0.1095(7) 0.8032(3) 0.0411(15) Uani 1 1 d . . . . .
H34A H 0.4756 0.0650 0.8282 0.062 Uiso 1 1 calc GR . . . .
H34B H 0.4935 0.1815 0.8092 0.062 Uiso 1 1 calc GR . . . .
H34C H 0.5504 0.0995 0.8227 0.062 Uiso 1 1 calc GR . . . .
C21 C 0.7202(3) -0.1287(5) 0.5608(3) 0.0303(14) Uani 1 1 d . . . . .
H21A H 0.7070 -0.0732 0.5928 0.045 Uiso 1 1 calc GR . . . .
H21B H 0.7257 -0.1012 0.5129 0.045 Uiso 1 1 calc GR . . . .
H21C H 0.7616 -0.1581 0.5771 0.045 Uiso 1 1 calc GR . . . .
C17 C 0.7169(3) 0.0805(4) 0.3491(3) 0.0173(10) Uani 1 1 d . . . . .
C27 C 0.4762(4) 0.0168(5) 0.2777(4) 0.0390(17) Uani 1 1 d . . . . .
H27A H 0.4834 -0.0185 0.2327 0.058 Uiso 1 1 calc GR . . . .
H27B H 0.4309 0.0065 0.2929 0.058 Uiso 1 1 calc GR . . . .
H27C H 0.5058 -0.0112 0.3136 0.058 Uiso 1 1 calc GR . . . .
C7 C 0.4800(3) 0.1897(4) 0.3402(3) 0.0198(11) Uani 1 1 d . . . . .
C28 C 0.4415(3) 0.1806(5) 0.2121(3) 0.0328(14) Uani 1 1 d . . . . .
H28A H 0.4469 0.2554 0.2102 0.049 Uiso 1 1 calc GR . . . .
H28B H 0.3965 0.1641 0.2254 0.049 Uiso 1 1 calc GR . . . .
H28C H 0.4511 0.1511 0.1655 0.049 Uiso 1 1 calc GR . . . .
C26 C 0.3855(3) -0.1884(6) 0.5608(4) 0.0432(18) Uani 1 1 d . . . . .
H26A H 0.3948 -0.1455 0.6021 0.065 Uiso 1 1 calc GR . . . .
H26B H 0.4017 -0.2582 0.5692 0.065 Uiso 1 1 calc GR . . . .
H26C H 0.3383 -0.1906 0.5526 0.065 Uiso 1 1 calc GR . . . .
C4AA C 0.6670(3) -0.2134(4) 0.5602(3) 0.0191(10) Uani 1 1 d . . . . .
C11 C 0.5066(3) 0.0819(5) 0.7231(3) 0.0290(14) Uani 1 1 d . . . . .
C12 C 0.5578(3) 0.1488(4) 0.6849(3) 0.0229(11) Uani 1 1 d . . . . .
C40 C 0.7570(4) 0.4201(5) 0.4004(6) 0.068(3) Uani 1 1 d . . . . .
H40A H 0.7976 0.3956 0.3788 0.103 Uiso 1 1 calc GR . . . .
H40B H 0.7563 0.4010 0.4505 0.103 Uiso 1 1 calc GR . . . .
H40C H 0.7545 0.4950 0.3960 0.103 Uiso 1 1 calc GR . . . .
C31 C 0.3831(5) 0.3158(7) 0.5404(5) 0.073(3) Uani 1 1 d . . . . .
H31A H 0.4110 0.2760 0.5723 0.109 Uiso 1 1 calc GR . . . .
H31B H 0.3530 0.2694 0.5158 0.109 Uiso 1 1 calc GR . . . .
H31C H 0.3581 0.3662 0.5677 0.109 Uiso 1 1 calc GR . . . .
C30 C 0.3809(5) 0.4504(6) 0.4441(5) 0.065(3) Uani 1 1 d . . . . .
H30A H 0.3628 0.5010 0.4771 0.097 Uiso 1 1 calc GR . . . .
H30B H 0.3452 0.4130 0.4211 0.097 Uiso 1 1 calc GR . . . .
H30C H 0.4071 0.4856 0.4081 0.097 Uiso 1 1 calc GR . . . .
C17C C 0.6693(4) 0.4406(5) 0.6201(5) 0.048(2) Uani 1 1 d D . . . .
H17A H 0.6552 0.4313 0.5710 0.072 Uiso 1 1 d R . . A .
H17B H 0.7040 0.4923 0.6220 0.072 Uiso 1 1 d R . . . .
H17C H 0.6322 0.4636 0.6487 0.072 Uiso 1 1 d R . . . .
C10B C 0.7006(6) 0.3349(8) 0.6414(6) 0.0214(17) Uiso 0.5 1 d D . P A 2
C6AA C 0.7088(12) 0.365(2) 0.7361(10) 0.052(7) Uani 0.5 1 d D U P A 1
H6AA H 0.6701 0.3878 0.7621 0.077 Uiso 0.5 1 calc GR . P A 1
H6AB H 0.7417 0.4197 0.7364 0.077 Uiso 0.5 1 calc GR . P A 1
H6AC H 0.7268 0.3033 0.7585 0.077 Uiso 0.5 1 calc GR . P A 1
C7AA C 0.7348(12) 0.3463(19) 0.7152(10) 0.051(6) Uani 0.5 1 d D . P A 2
H7AA H 0.7026 0.3673 0.7507 0.077 Uiso 0.5 1 calc GR . P A 2
H7AB H 0.7692 0.3985 0.7121 0.077 Uiso 0.5 1 calc GR . P A 2
H7AC H 0.7541 0.2804 0.7290 0.077 Uiso 0.5 1 calc GR . P A 2
C1 C 0.7518(7) 0.2976(11) 0.5871(8) 0.030(3) Uani 0.5 1 d D U P A 2
H1A H 0.7677 0.2295 0.6008 0.046 Uiso 0.5 1 calc GR . P A 2
H1B H 0.7884 0.3461 0.5858 0.046 Uiso 0.5 1 calc GR . P A 2
H1C H 0.7316 0.2938 0.5401 0.046 Uiso 0.5 1 calc GR . P A 2
C4 C 0.7489(7) 0.2962(11) 0.6175(8) 0.033(3) Uani 0.5 1 d D U P A 1
H4A H 0.7639 0.2331 0.6406 0.050 Uiso 0.5 1 calc GR . P A 1
H4B H 0.7842 0.3469 0.6174 0.050 Uiso 0.5 1 calc GR . P A 1
H4C H 0.7360 0.2809 0.5687 0.050 Uiso 0.5 1 calc GR . P A 1
C10A C 0.6895(6) 0.3399(8) 0.6583(6) 0.0214(17) Uiso 0.5 1 d D . P A 1

loop_
_atom_site_aniso_label
_atom_site_aniso_U_11
_atom_site_aniso_U_22
_atom_site_aniso_U_33
_atom_site_aniso_U_23
_atom_site_aniso_U_13
_atom_site_aniso_U_12
Ce1 0.01267(11) 0.01094(9) 0.01342(10) -0.00098(10) 0.00105(10) -0.00167(10)
C1AA 0.021(3) 0.023(2) 0.039(3) -0.003(3) 0.006(3) 0.0051(19)
N1 0.0127(19) 0.0159(16) 0.019(2) -0.0018(15) 0.0005(19) -0.0005(15)
N2 0.0137(18) 0.0154(16) 0.015(2) -0.0005(17) -0.0005(17) -0.0015(14)
N7 0.015(2) 0.011(2) 0.020(2) -0.0014(16) 0.0011(16) -0.0002(15)
N8 0.016(2) 0.0116(19) 0.025(2) -0.0006(17) 0.0050(18) -0.0003(16)
C20 0.030(3) 0.015(3) 0.050(4) 0.004(2) 0.014(3) -0.006(2)
N4 0.018(2) 0.0152(19) 0.020(2) -0.0024(17) 0.0024(18) -0.0010(16)
C24 0.017(3) 0.031(3) 0.045(4) -0.001(3) 0.000(3) 0.002(2)
C0AA 0.042(4) 0.031(3) 0.022(3) -0.002(2) 0.003(3) 0.001(3)
C5 0.017(2) 0.023(2) 0.024(3) -0.001(2) 0.005(2) -0.0072(18)
C41 0.101(7) 0.022(3) 0.066(5) 0.019(4) 0.047(5) 0.010(4)
C39 0.034(3) 0.018(3) 0.041(3) 0.004(2) 0.008(3) 0.003(2)
C5AA 0.018(2) 0.017(2) 0.016(2) 0.0000(18) 0.001(2) -0.0032(16)
C23 0.028(3) 0.029(3) 0.028(3) 0.011(3) 0.003(3) 0.008(2)
C25 0.031(3) 0.034(3) 0.055(4) -0.013(3) -0.013(4) -0.006(3)
C2 0.018(3) 0.014(2) 0.019(2) 0.0023(18) 0.0034(19) 0.0010(19)
C2AA 0.022(3) 0.027(3) 0.035(3) -0.002(3) 0.002(2) 0.008(2)
C3 0.020(3) 0.014(2) 0.024(3) 0.004(2) 0.004(2) -0.0019(19)
C18 0.016(3) 0.018(2) 0.028(3) 0.005(2) 0.009(2) -0.003(2)
C14 0.031(3) 0.015(2) 0.036(3) -0.004(2) -0.018(3) 0.006(2)
N3 0.018(2) 0.0153(19) 0.018(2) -0.0007(17) 0.0020(17) 0.0002(17)
C13 0.036(4) 0.025(3) 0.019(3) -0.009(2) -0.012(2) 0.012(2)
C3AA 0.031(3) 0.030(3) 0.014(3) 0.000(2) -0.003(2) 0.005(2)
C32 0.056(5) 0.103(7) 0.135(10) -0.094(8) -0.002(6) 0.008(5)
C69 0.026(3) 0.020(3) 0.041(3) -0.008(3) 0.002(2) -0.001(3)
N5 0.017(2) 0.023(2) 0.020(2) -0.0047(16) -0.0009(16) -0.0018(16)
C16 0.018(3) 0.020(2) 0.015(2) 0.0018(19) 0.001(2) 0.002(2)
C35 0.048(4) 0.042(4) 0.029(4) 0.004(3) 0.014(3) -0.006(3)
N6 0.020(2) 0.017(2) 0.027(3) -0.0040(19) -0.0022(19) 0.0000(18)
C9 0.013(2) 0.019(2) 0.028(3) 0.000(2) 0.003(2) 0.0018(19)
C33 0.029(3) 0.083(5) 0.022(3) 0.004(4) 0.000(2) 0.000(4)
C22 0.026(3) 0.031(3) 0.037(3) 0.000(3) 0.002(3) 0.011(2)
C19 0.018(3) 0.014(2) 0.030(3) 0.004(2) 0.007(2) -0.003(2)
C8 0.022(3) 0.022(3) 0.026(3) 0.004(2) -0.002(2) 0.003(2)
C29 0.034(3) 0.068(5) 0.014(3) -0.002(3) 0.001(2) 0.013(3)
C34 0.042(4) 0.066(4) 0.016(3) -0.003(4) 0.003(2) 0.017(4)
C21 0.014(3) 0.036(3) 0.041(3) 0.014(3) -0.008(2) -0.002(2)
C17 0.014(2) 0.016(2) 0.022(3) 0.0011(19) -0.004(2) 0.0016(18)
C27 0.063(5) 0.027(3) 0.027(3) -0.008(3) -0.008(3) 0.009(3)
C7 0.016(3) 0.022(2) 0.021(3) 0.003(2) -0.001(2) -0.001(2)
C28 0.035(4) 0.041(3) 0.022(3) -0.001(3) -0.008(3) 0.011(3)
C26 0.017(3) 0.063(5) 0.049(4) 0.021(4) 0.006(3) -0.005(3)
C4AA 0.020(3) 0.018(2) 0.019(3) 0.004(2) 0.003(2) 0.003(2)
C11 0.027(3) 0.050(4) 0.010(2) 0.000(2) 0.001(2) 0.009(3)
C12 0.019(3) 0.029(3) 0.021(3) -0.005(2) -0.002(2) 0.011(2)
C40 0.033(4) 0.020(3) 0.153(10) -0.007(4) 0.008(5) -0.011(3)
C31 0.109(8) 0.049(5) 0.061(5) 0.015(4) 0.054(5) 0.030(5)
C30 0.090(7) 0.040(4) 0.065(6) 0.002(4) 0.017(5) 0.034(4)
C17C 0.069(6) 0.020(3) 0.055(5) 0.003(3) -0.006(4) 0.003(3)
C6AA 0.072(14) 0.045(13) 0.037(9) -0.003(8) -0.021(9) -0.031(11)
C7AA 0.071(16) 0.027(9) 0.055(13) 0.009(9) -0.024(11) -0.025(10)
C1 0.030(3) 0.031(3) 0.031(3) -0.0003(14) 0.0004(14) -0.0012(14)
C4 0.032(4) 0.035(4) 0.034(4) 0.001(3) -0.001(3) -0.004(2)

loop_
_atom_type_symbol
_atom_type_description
_atom_type_scat_dispersion_real
_atom_type_scat_dispersion_imag
_atom_type_scat_source
C C 0.0033 0.0016 'International Tables Vol C Tables 4.2.6.8 and 6.1.1.4'
H H 0.0000 0.0000 'International Tables Vol C Tables 4.2.6.8 and 6.1.1.4'
Ce Ce -0.2486 2.6331 'International Tables Vol C Tables 4.2.6.8 and 6.1.1.4'
N N 0.0061 0.0033 'International Tables Vol C Tables 4.2.6.8 and 6.1.1.4'

loop_
_geom_angle_atom_site_label_1
_geom_angle_atom_site_label_2
_geom_angle_atom_site_label_3
_geom_angle
N1 Ce1 N2 34.49(13)
N1 Ce1 N7 89.21(13)
N1 Ce1 N8 122.34(14)
N1 Ce1 N4 133.91(14)
N1 Ce1 N5 86.80(15)
N1 Ce1 N6 107.76(15)
N2 Ce1 N7 109.90(13)
N2 Ce1 N6 120.69(15)
N8 Ce1 N2 142.59(14)
N8 Ce1 N7 34.25(13)
N8 Ce1 N6 91.56(16)
N4 Ce1 N2 99.41(13)
N4 Ce1 N7 117.32(14)
N4 Ce1 N8 94.58(15)
N4 Ce1 N6 96.66(15)
N3 Ce1 N1 117.18(15)
N3 Ce1 N2 88.61(14)
N3 Ce1 N7 91.34(15)
N3 Ce1 N8 83.69(15)
N3 Ce1 N4 34.38(14)
N3 Ce1 N5 125.49(15)
N3 Ce1 N6 129.39(15)
N5 Ce1 N2 88.14(15)
N5 Ce1 N7 140.04(15)
N5 Ce1 N8 125.70(15)
N5 Ce1 N4 93.08(15)
N5 Ce1 N6 34.14(15)
N6 Ce1 N7 112.01(15)
C32 C1AA C9 110.0(5)
C32 C1AA C31 114.3(8)
C32 C1AA C30 106.4(7)
C9 C1AA C30 108.9(6)
C31 C1AA C9 108.7(5)
C31 C1AA C30 108.3(6)
N2 N1 Ce1 73.2(2)
C2 N1 Ce1 176.3(4)
C2 N1 N2 108.3(4)
N1 N2 Ce1 72.3(2)
C5AA N2 Ce1 176.8(4)
C5AA N2 N1 108.1(4)
N8 N7 Ce1 72.3(2)
C17 N7 Ce1 166.2(3)
C17 N7 N8 107.9(4)
N7 N8 Ce1 73.5(2)
C19 N8 Ce1 165.2(4)
C19 N8 N7 108.2(4)
C41 C20 C39 108.8(6)
C41 C20 C19 108.9(6)
C41 C20 C40 111.3(6)
C39 C20 C19 109.5(5)
C39 C20 C40 108.7(6)
C19 C20 C40 109.6(5)
N3 N4 Ce1 71.7(2)
C9 N4 Ce1 175.5(4)
C9 N4 N3 107.9(4)
H24A C24 H24B 109.5
H24A C24 H24C 109.5
H24B C24 H24C 109.5
C5 C24 H24A 109.5
C5 C24 H24B 109.5
C5 C24 H24C 109.5
H0AA C0AA H0AB 109.5
H0AA C0AA H0AC 109.5
H0AB C0AA H0AC 109.5
C16 C0AA H0AA 109.5
C16 C0AA H0AB 109.5
C16 C0AA H0AC 109.5
C24 C5 C25 109.1(5)
C5AA C5 C24 110.4(4)
C5AA C5 C25 108.3(5)
C5AA C5 C26 108.9(5)
C26 C5 C24 109.5(5)
C26 C5 C25 110.7(5)
C20 C41 H41A 109.5
C20 C41 H41B 109.5
C20 C41 H41C 109.5
H41A C41 H41B 109.5
H41A C41 H41C 109.5
H41B C41 H41C 109.5
C20 C39 H39A 109.5
C20 C39 H39B 109.5
C20 C39 H39C 109.5
H39A C39 H39B 109.5
H39A C39 H39C 109.5
H39B C39 H39C 109.5
N2 C5AA C5 122.0(4)
N2 C5AA C3 108.5(4)
C3 C5AA C5 129.5(4)
H23A C23 H23B 109.5
H23A C23 H23C 109.5
H23B C23 H23C 109.5
C4AA C23 H23A 109.5
C4AA C23 H23B 109.5
C4AA C23 H23C 109.5
C5 C25 H25A 109.5
C5 C25 H25B 109.5
C5 C25 H25C 109.5
H25A C25 H25B 109.5
H25A C25 H25C 109.5
H25B C25 H25C 109.5
N1 C2 C3 108.8(4)
N1 C2 C4AA 120.9(5)
C3 C2 C4AA 130.3(4)
H2AA C2AA H2AB 109.5
H2AA C2AA H2AC 109.5
H2AB C2AA H2AC 109.5
C16 C2AA H2AA 109.5
C16 C2AA H2AB 109.5
C16 C2AA H2AC 109.5
C5AA C3 H3 126.9
C2 C3 C5AA 106.2(4)
C2 C3 H3 126.9
C19 C18 H18 127.2
C19 C18 C17 105.7(4)
C17 C18 H18 127.2
C13 C14 C10B 135.9(6)
C13 C14 C10A 123.1(7)
N6 C14 C13 109.0(5)
N6 C14 C10B 115.1(7)
N6 C14 C10A 127.8(7)
N4 N3 Ce1 73.9(3)
C7 N3 Ce1 174.9(4)
C7 N3 N4 108.8(4)
C14 C13 H13 126.7
C14 C13 C12 106.7(5)
C12 C13 H13 126.7
C29 C3AA C27 110.0(5)
C29 C3AA C28 109.3(5)
C27 C3AA C28 109.9(5)
C7 C3AA C29 108.6(5)
C7 C3AA C27 109.3(5)
C7 C3AA C28 109.8(5)
C1AA C32 H32A 109.5
C1AA C32 H32B 109.5
C1AA C32 H32C 109.5
H32A C32 H32B 109.5
H32A C32 H32C 109.5
H32B C32 H32C 109.5
H69A C69 H69B 109.5
H69A C69 H69C 109.5
H69B C69 H69C 109.5
C16 C69 H69A 109.5
C16 C69 H69B 109.5
C16 C69 H69C 109.5
N6 N5 Ce1 73.4(3)
C12 N5 Ce1 177.1(4)
C12 N5 N6 108.5(4)
C2AA C16 C0AA 108.3(5)
C69 C16 C0AA 109.9(5)
C69 C16 C2AA 109.2(4)
C17 C16 C0AA 108.9(4)
C17 C16 C2AA 110.3(4)
C17 C16 C69 110.3(4)
H35A C35 H35B 109.5
H35A C35 H35C 109.5
H35B C35 H35C 109.5
C11 C35 H35A 109.5
C11 C35 H35B 109.5
C11 C35 H35C 109.5
C14 N6 Ce1 177.7(4)
C14 N6 N5 108.0(5)
N5 N6 Ce1 72.5(3)
N4 C9 C1AA 120.1(5)
N4 C9 C8 108.8(5)
C8 C9 C1AA 131.1(5)
H33A C33 H33B 109.5
H33A C33 H33C 109.5
H33B C33 H33C 109.5
C11 C33 H33A 109.5
C11 C33 H33B 109.5
C11 C33 H33C 109.5
H22A C22 H22B 109.5
H22A C22 H22C 109.5
H22B C22 H22C 109.5
C4AA C22 H22A 109.5
C4AA C22 H22B 109.5
C4AA C22 H22C 109.5
N8 C19 C20 121.9(5)
N8 C19 C18 109.6(4)
C18 C19 C20 128.5(5)
C9 C8 H8 127.1
C9 C8 C7 105.9(5)
C7 C8 H8 127.1
C3AA C29 H29A 109.5
C3AA C29 H29B 109.5
C3AA C29 H29C 109.5
H29A C29 H29B 109.5
H29A C29 H29C 109.5
H29B C29 H29C 109.5
H34A C34 H34B 109.5
H34A C34 H34C 109.5
H34B C34 H34C 109.5
C11 C34 H34A 109.5
C11 C34 H34B 109.5
C11 C34 H34C 109.5
H21A C21 H21B 109.5
H21A C21 H21C 109.5
H21B C21 H21C 109.5
C4AA C21 H21A 109.5
C4AA C21 H21B 109.5
C4AA C21 H21C 109.5
N7 C17 C18 108.6(4)
N7 C17 C16 121.2(4)
C18 C17 C16 130.1(5)
C3AA C27 H27A 109.5
C3AA C27 H27B 109.5
C3AA C27 H27C 109.5
H27A C27 H27B 109.5
H27A C27 H27C 109.5
H27B C27 H27C 109.5
N3 C7 C3AA 119.4(5)
N3 C7 C8 108.6(5)
C8 C7 C3AA 131.9(5)
C3AA C28 H28A 109.5
C3AA C28 H28B 109.5
C3AA C28 H28C 109.5
H28A C28 H28B 109.5
H28A C28 H28C 109.5
H28B C28 H28C 109.5
C5 C26 H26A 109.5
C5 C26 H26B 109.5
C5 C26 H26C 109.5
H26A C26 H26B 109.5
H26A C26 H26C 109.5
H26B C26 H26C 109.5
C2 C4AA C23 109.1(4)
C2 C4AA C22 108.7(5)
C2 C4AA C21 110.4(4)
C22 C4AA C23 109.0(5)
C21 C4AA C23 109.4(5)
C21 C4AA C22 110.2(5)
C33 C11 C35 110.2(6)
C33 C11 C34 109.4(5)
C34 C11 C35 109.5(6)
C12 C11 C35 109.0(5)
C12 C11 C33 109.7(5)
C12 C11 C34 109.1(6)
C13 C12 C11 131.1(5)
N5 C12 C13 107.8(5)
N5 C12 C11 121.1(5)
C20 C40 H40A 109.5
C20 C40 H40B 109.5
C20 C40 H40C 109.5
H40A C40 H40B 109.5
H40A C40 H40C 109.5
H40B C40 H40C 109.5
C1AA C31 H31A 109.5
C1AA C31 H31B 109.5
C1AA C31 H31C 109.5
H31A C31 H31B 109.5
H31A C31 H31C 109.5
H31B C31 H31C 109.5
C1AA C30 H30A 109.5
C1AA C30 H30B 109.5
C1AA C30 H30C 109.5
H30A C30 H30B 109.5
H30A C30 H30C 109.5
H30B C30 H30C 109.5
H17A C17C H17B 109.5
H17A C17C H17C 109.5
H17B C17C H17C 109.5
C10B C17C H17A 104.8
C10B C17C H17B 107.2
C10B C17C H17C 116.2
C10A C17C H17A 114.5
C10A C17C H17B 111.6
C10A C17C H17C 102.0
C17C C10B C14 105.4(7)
C7AA C10B C14 106.4(11)
C7AA C10B C17C 109.1(12)
C1 C10B C14 114.7(9)
C1 C10B C17C 112.4(10)
C1 C10B C7AA 108.6(13)
H6AA C6AA H6AB 109.5
H6AA C6AA H6AC 109.5
H6AB C6AA H6AC 109.5
C10A C6AA H6AA 109.5
C10A C6AA H6AB 109.5
C10A C6AA H6AC 109.5
C10B C7AA H7AA 109.5
C10B C7AA H7AB 109.5
C10B C7AA H7AC 109.5
H7AA C7AA H7AB 109.5
H7AA C7AA H7AC 109.5
H7AB C7AA H7AC 109.5
C10B C1 H1A 109.5
C10B C1 H1B 109.5
C10B C1 H1C 109.5
H1A C1 H1B 109.5
H1A C1 H1C 109.5
H1B C1 H1C 109.5
H4A C4 H4B 109.5
H4A C4 H4C 109.5
H4B C4 H4C 109.5
C10A C4 H4A 109.5
C10A C4 H4B 109.5
C10A C4 H4C 109.5
C14 C10A C17C 113.3(8)
C14 C10A C6AA 112.8(12)
C14 C10A C4 104.0(9)
C17C C10A C6AA 109.3(13)
C4 C10A C17C 106.7(9)
C4 C10A C6AA 110.4(13)

loop_
_geom_bond_atom_site_label_1
_geom_bond_atom_site_label_2
_geom_bond_distance
Ce1 N1 2.343(4)
Ce1 N2 2.356(4)
Ce1 N7 2.365(4)
Ce1 N8 2.350(4)
Ce1 N4 2.350(4)
Ce1 N3 2.322(4)
Ce1 N5 2.348(4)
Ce1 N6 2.359(5)
C1AA C32 1.481(10)
C1AA C9 1.518(8)
C1AA C31 1.499(9)
C1AA C30 1.555(10)
N1 N2 1.393(5)
N1 C2 1.334(6)
N2 C5AA 1.340(5)
N7 N8 1.389(5)
N7 C17 1.356(7)
N8 C19 1.336(7)
C20 C41 1.519(10)
C20 C39 1.520(8)
C20 C19 1.524(7)
C20 C40 1.544(10)
N4 N3 1.381(6)
N4 C9 1.348(7)
C24 H24A 0.9600
C24 H24B 0.9600
C24 H24C 0.9600
C24 C5 1.529(7)
C0AA H0AA 0.9600
C0AA H0AB 0.9600
C0AA H0AC 0.9600
C0AA C16 1.536(8)
C5 C5AA 1.515(7)
C5 C25 1.534(8)
C5 C26 1.527(8)
C41 H41A 0.9600
C41 H41B 0.9600
C41 H41C 0.9600
C39 H39A 0.9600
C39 H39B 0.9600
C39 H39C 0.9600
C5AA C3 1.395(7)
C23 H23A 0.9600
C23 H23B 0.9600
C23 H23C 0.9600
C23 C4AA 1.538(8)
C25 H25A 0.9600
C25 H25B 0.9600
C25 H25C 0.9600
C2 C3 1.392(7)
C2 C4AA 1.517(7)
C2AA H2AA 0.9600
C2AA H2AB 0.9600
C2AA H2AC 0.9600
C2AA C16 1.535(8)
C3 H3 0.9300
C18 H18 0.9300
C18 C19 1.391(7)
C18 C17 1.397(7)
C14 C13 1.378(9)
C14 N6 1.336(7)
C14 C10B 1.594(13)
C14 C10A 1.462(12)
N3 C7 1.339(7)
C13 H13 0.9300
C13 C12 1.392(8)
C3AA C29 1.531(9)
C3AA C27 1.535(8)
C3AA C7 1.518(7)
C3AA C28 1.538(8)
C32 H32A 0.9600
C32 H32B 0.9600
C32 H32C 0.9600
C69 H69A 0.9600
C69 H69B 0.9600
C69 H69C 0.9600
C69 C16 1.525(7)
N5 N6 1.382(6)
N5 C12 1.346(7)
C16 C17 1.509(7)
C35 H35A 0.9600
C35 H35B 0.9600
C35 H35C 0.9600
C35 C11 1.530(9)
C9 C8 1.394(8)
C33 H33A 0.9600
C33 H33B 0.9600
C33 H33C 0.9600
C33 C11 1.522(8)
C22 H22A 0.9600
C22 H22B 0.9600
C22 H22C 0.9600
C22 C4AA 1.530(8)
C8 H8 0.9300
C8 C7 1.397(7)
C29 H29A 0.9600
C29 H29B 0.9600
C29 H29C 0.9600
C34 H34A 0.9600
C34 H34B 0.9600
C34 H34C 0.9600
C34 C11 1.525(7)
C21 H21A 0.9600
C21 H21B 0.9600
C21 H21C 0.9600
C21 C4AA 1.519(7)
C27 H27A 0.9600
C27 H27B 0.9600
C27 H27C 0.9600
C28 H28A 0.9600
C28 H28B 0.9600
C28 H28C 0.9600
C26 H26A 0.9600
C26 H26B 0.9600
C26 H26C 0.9600
C11 C12 1.511(8)
C40 H40A 0.9600
C40 H40B 0.9600
C40 H40C 0.9600
C31 H31A 0.9600
C31 H31B 0.9600
C31 H31C 0.9600
C30 H30A 0.9600
C30 H30B 0.9600
C30 H30C 0.9600
C17C H17A 0.9599
C17C H17B 0.9600
C17C H17C 0.9600
C17C C10B 1.540(12)
C17C C10A 1.521(12)
C10B C7AA 1.537(16)
C10B C1 1.514(14)
C6AA H6AA 0.9600
C6AA H6AB 0.9600
C6AA H6AC 0.9600
C6AA C10A 1.526(15)
C7AA H7AA 0.9600
C7AA H7AB 0.9600
C7AA H7AC 0.9600
C1 H1A 0.9600
C1 H1B 0.9600
C1 H1C 0.9600
C4 H4A 0.9600
C4 H4B 0.9600
C4 H4C 0.9600
C4 C10A 1.517(14)

loop_
_geom_torsion_atom_site_label_1
_geom_torsion_atom_site_label_2
_geom_torsion_atom_site_label_3
_geom_torsion_atom_site_label_4
_geom_torsion
Ce1 N1 N2 C5AA -176.6(4)
Ce1 N7 N8 C19 -164.6(4)
Ce1 N7 C17 C18 88.6(14)
Ce1 N7 C17 C16 -89.7(14)
Ce1 N8 C19 C20 81.0(16)
Ce1 N8 C19 C18 -95.8(14)
Ce1 N4 N3 C7 -175.5(4)
Ce1 N5 N6 C14 -177.7(4)
C1AA C9 C8 C7 -179.8(5)
N1 N2 C5AA C5 -179.6(5)
N1 N2 C5AA C3 0.0(6)
N1 C2 C3 C5AA -0.1(6)
N1 C2 C4AA C23 123.2(5)
N1 C2 C4AA C22 -118.0(5)
N1 C2 C4AA C21 2.9(7)
N2 N1 C2 C3 0.2(6)
N2 N1 C2 C4AA -178.8(4)
N2 C5AA C3 C2 0.1(6)
N7 N8 C19 C20 175.2(5)
N7 N8 C19 C18 -1.6(6)
N8 N7 C17 C18 0.2(6)
N8 N7 C17 C16 -178.0(4)
N4 N3 C7 C3AA 178.5(5)
N4 N3 C7 C8 0.6(6)
N4 C9 C8 C7 0.7(6)
C24 C5 C5AA N2 -7.8(8)
C24 C5 C5AA C3 172.6(6)
C0AA C16 C17 N7 155.2(5)
C0AA C16 C17 C18 -22.6(8)
C5 C5AA C3 C2 179.7(5)
C41 C20 C19 N8 -142.2(6)
C41 C20 C19 C18 33.9(9)
C39 C20 C19 N8 -23.3(8)
C39 C20 C19 C18 152.8(6)
C25 C5 C5AA N2 111.6(6)
C25 C5 C5AA C3 -68.0(7)
C2 N1 N2 Ce1 176.5(4)
C2 N1 N2 C5AA -0.1(5)
C2AA C16 C17 N7 -86.1(6)
C2AA C16 C17 C18 96.1(7)
C3 C2 C4AA C23 -55.5(8)
C3 C2 C4AA C22 63.2(7)
C3 C2 C4AA C21 -175.8(6)
C14 C13 C12 N5 -0.6(6)
C14 C13 C12 C11 177.1(5)
N3 N4 C9 C1AA -179.9(4)
N3 N4 C9 C8 -0.3(6)
C13 C14 N6 N5 -0.4(6)
C13 C14 C10B C17C -94.5(10)
C13 C14 C10B C7AA 21.3(15)
C13 C14 C10B C1 141.4(10)
C13 C14 C10A C17C -109.6(8)
C13 C14 C10A C6AA 15.4(15)
C13 C14 C10A C4 134.9(8)
C32 C1AA C9 N4 55.7(9)
C32 C1AA C9 C8 -123.9(8)
C69 C16 C17 N7 34.5(7)
C69 C16 C17 C18 -143.2(6)
C35 C11 C12 C13 -118.1(7)
C35 C11 C12 N5 59.4(7)
N6 C14 C13 C12 0.6(6)
N6 C14 C10B C17C 88.8(8)
N6 C14 C10B C7AA -155.4(11)
N6 C14 C10B C1 -35.3(12)
N6 C14 C10A C17C 66.2(11)
N6 C14 C10A C6AA -168.9(12)
N6 C14 C10A C4 -49.3(11)
N6 N5 C12 C13 0.4(6)
N6 N5 C12 C11 -177.6(5)
C9 N4 N3 Ce1 175.3(4)
C9 N4 N3 C7 -0.2(5)
C9 C8 C7 N3 -0.8(6)
C9 C8 C7 C3AA -178.3(6)
C33 C11 C12 C13 121.3(7)
C33 C11 C12 N5 -61.3(7)
C19 C18 C17 N7 -1.2(6)
C19 C18 C17 C16 176.8(5)
C29 C3AA C7 N3 -61.7(6)
C29 C3AA C7 C8 115.5(7)
C34 C11 C12 C13 1.4(8)
C34 C11 C12 N5 178.9(5)
C17 N7 N8 Ce1 165.5(4)
C17 N7 N8 C19 0.8(6)
C17 C18 C19 N8 1.7(7)
C17 C18 C19 C20 -174.8(6)
C27 C3AA C7 N3 58.2(7)
C27 C3AA C7 C8 -124.5(7)
C28 C3AA C7 N3 178.8(5)
C28 C3AA C7 C8 -3.9(9)
C26 C5 C5AA N2 -128.0(6)
C26 C5 C5AA C3 52.5(8)
C4AA C2 C3 C5AA 178.7(5)
C12 N5 N6 Ce1 177.7(4)
C12 N5 N6 C14 0.0(6)
C40 C20 C19 N8 95.8(7)
C40 C20 C19 C18 -88.1(8)
C31 C1AA C9 N4 -70.2(7)
C31 C1AA C9 C8 110.2(8)
C30 C1AA C9 N4 172.0(6)
C30 C1AA C9 C8 -7.6(9)
C10B C14 C13 C12 -176.2(8)
C10B C14 N6 N5 177.2(6)
C10B C14 C10A C17C 90(3)
C10B C14 C10A C6AA -145(4)
C10B C14 C10A C4 -25(3)
C10B C17C C10A C14 -102(3)
C10B C17C C10A C6AA 131(3)
C10B C17C C10A C4 12(3)
C10A C14 C13 C12 177.0(7)
C10A C14 N6 N5 -176.6(7)
C10A C14 C10B C17C -70(3)
C10A C14 C10B C7AA 46(3)
C10A C14 C10B C1 166(4)
C10A C17C C10B C14 59(3)
C10A C17C C10B C7AA -55(3)
C10A C17C C10B C1 -176(4)
